data_4329249
loop_
_publ_author_name
'Yuanting Su'
'Yanxia Zhao'
'Jing Gao'
'Qingsong Dong'
'Biao Wu'
'Xiao-Juan Yang'

_publ_contact_author_address
; Lanzhou Institute of Chemical Physics, 
Chinese Academy of Sciences, Lanzhou 730000, P. R. China
;
_publ_contact_author_email yangxj@lzb.ac.cn
_publ_contact_author_fax +86-931-4968286
_publ_contact_author_name 'Xiao-Juan, Yang'
_publ_contact_author_phone +86-931-4968286
_publ_section_title
;
 Alkali Metal and Zinc Complexes of a Bridging
 2,5-Diamino-1,4-Benzoquinonediimine Ligand
;
_journal_name_full 'Inorganic Chemistry'
_journal_page_first 5889
_journal_page_last 5896
_journal_paper_doi 10.1021/ic3004867
_journal_volume 51
_journal_year 2012
_chemical_formula_sum 'C70 H112 K2 N4 O8'
_chemical_formula_weight 1215.84
_chemical_name_systematic
; 
 ? 
;
_space_group_IT_number 15
_symmetry_cell_setting monoclinic
_symmetry_space_group_name_Hall '-C 2yc'
_symmetry_space_group_name_H-M 'C 1 2/c 1'
_atom_sites_solution_hydrogens geom
_atom_sites_solution_primary direct
_atom_sites_solution_secondary difmap
_audit_creation_method SHELXL-97
_cell_angle_alpha 90.00
_cell_angle_beta 118.156(8)
_cell_angle_gamma 90.00
_cell_formula_units_Z 4
_cell_length_a 23.760(16)
_cell_length_b 14.801(10)
_cell_length_c 23.697(16)
_cell_measurement_temperature 296(2)
_cell_volume 7347(9)
_computing_cell_refinement 'Bruker SMART'
_computing_data_collection 'Bruker SMART APEX II'
_computing_data_reduction 'Bruker SAINT'
_computing_molecular_graphics SHELXTL
_computing_publication_material SHELXTL
_computing_structure_refinement 'SHELXL-97 (Sheldrick, 2008)'
_computing_structure_solution 'SHELXS-97 (Sheldrick, 2008)'
_diffrn_ambient_temperature 296(2)
_diffrn_measured_fraction_theta_full 0.989
_diffrn_measured_fraction_theta_max 0.989
_diffrn_measurement_device_type 'Bruker APEX II area detector'
_diffrn_measurement_method '\w scan'
_diffrn_radiation_monochromator graphite
_diffrn_radiation_source 'fine-focus sealed tube'
_diffrn_radiation_type MoK\a
_diffrn_radiation_wavelength 0.71073
_diffrn_reflns_av_R_equivalents 0.0353
_diffrn_reflns_av_sigmaI/netI 0.0379
_diffrn_reflns_limit_h_max 28
_diffrn_reflns_limit_h_min -28
_diffrn_reflns_limit_k_max 17
_diffrn_reflns_limit_k_min -17
_diffrn_reflns_limit_l_max 28
_diffrn_reflns_limit_l_min -20
_diffrn_reflns_number 23847
_diffrn_reflns_theta_full 25.09
_diffrn_reflns_theta_max 25.09
_diffrn_reflns_theta_min 1.68
_exptl_absorpt_coefficient_mu 0.180
_exptl_absorpt_correction_T_max 0.9563
_exptl_absorpt_correction_T_min 0.9512
_exptl_absorpt_correction_type multi-scan
_exptl_absorpt_process_details SADABS
_exptl_crystal_colour 'deep red'
_exptl_crystal_density_diffrn 1.099
_exptl_crystal_description block
_exptl_crystal_F_000 2648
_exptl_crystal_size_max 0.28
_exptl_crystal_size_mid 0.25
_exptl_crystal_size_min 0.25
_refine_diff_density_max 1.004
_refine_diff_density_min -0.604
_refine_diff_density_rms 0.056
_refine_ls_extinction_method none
_refine_ls_goodness_of_fit_ref 1.087
_refine_ls_hydrogen_treatment constr
_refine_ls_matrix_type full
_refine_ls_number_parameters 385
_refine_ls_number_reflns 6481
_refine_ls_number_restraints 18
_refine_ls_restrained_S_all 1.095
_refine_ls_R_factor_all 0.1140
_refine_ls_R_factor_gt 0.0741
_refine_ls_shift/su_max 0.000
_refine_ls_shift/su_mean 0.000
_refine_ls_structure_factor_coef Fsqd
_refine_ls_weighting_details 'calc w=1/[\s^2^(Fo^2^)+(0.0224P)^2^+24.8011P] where P=(Fo^2^+2Fc^2^)/3'
_refine_ls_weighting_scheme calc
_refine_ls_wR_factor_gt 0.1516
_refine_ls_wR_factor_ref 0.1720
_reflns_number_gt 4121
_reflns_number_total 6481
_reflns_threshold_expression >2sigma(I)
_cod_data_source_file ic3004867_si_002_5.cif
_cod_data_source_block k-TAB-DME
_cod_database_code 4329249

loop_
_symmetry_equiv_pos_as_xyz
'x, y, z'
'-x, y, -z+1/2'
'x+1/2, y+1/2, z'
'-x+1/2, y+1/2, -z+1/2'
'-x, -y, -z'
'x, -y, z-1/2'
'-x+1/2, -y+1/2, -z'
'x+1/2, -y+1/2, z-1/2'

loop_
_atom_site_label
_atom_site_type_symbol
_atom_site_fract_x
_atom_site_fract_y
_atom_site_fract_z
_atom_site_U_iso_or_equiv
_atom_site_adp_type
_atom_site_occupancy
_atom_site_symmetry_multiplicity
_atom_site_calc_flag
_atom_site_refinement_flags
K1 K 0.08181(5) 0.24699(6) 0.48796(5) 0.0643(3) Uani 1 1 d .
O1 O 0.0740(2) 0.0819(3) 0.5388(2) 0.1193(13) Uani 1 1 d U
O2 O 0.19657(17) 0.1538(2) 0.58234(18) 0.0966(11) Uani 1 1 d .
O3 O 0.09159(19) 0.1518(3) 0.3865(2) 0.1105(12) Uani 1 1 d .
O4 O 0.0585(2) 0.3321(3) 0.3743(2) 0.1110(13) Uani 1 1 d .
N1 N -0.01693(12) 0.31242(17) 0.51149(13) 0.0415(7) Uani 1 1 d .
H1 H 0.0048 0.3022 0.5375 0.000 Uiso 0.50 1 d PR
N2 N 0.10130(12) 0.38220(18) 0.57657(13) 0.0419(7) Uani 1 1 d .
H2 H 0.0878 0.3498 0.5890 0.000 Uiso 0.50 1 d PR
C1 C -0.01029(14) 0.4056(2) 0.50340(14) 0.0337(7) Uani 1 1 d .
C2 C 0.05192(14) 0.4427(2) 0.53798(15) 0.0345(7) Uani 1 1 d .
C3 C 0.06054(14) 0.5359(2) 0.53378(15) 0.0366(7) Uani 1 1 d .
H3 H 0.1014 0.5597 0.5567 0.044 Uiso 1 1 calc R
C4 C -0.07803(15) 0.2741(2) 0.48994(17) 0.0408(8) Uani 1 1 d .
C5 C -0.09780(18) 0.2440(2) 0.53447(19) 0.0512(9) Uani 1 1 d .
C6 C -0.1581(2) 0.2062(3) 0.5128(2) 0.0678(12) Uani 1 1 d .
H6 H -0.1708 0.1867 0.5423 0.081 Uiso 1 1 calc R
C7 C -0.1994(2) 0.1969(3) 0.4484(3) 0.0738(13) Uani 1 1 d .
H7 H -0.2401 0.1736 0.4346 0.089 Uiso 1 1 calc R
C8 C -0.17970(18) 0.2227(3) 0.4046(2) 0.0623(11) Uani 1 1 d .
H8 H -0.2072 0.2151 0.3612 0.075 Uiso 1 1 calc R
C9 C -0.11931(16) 0.2601(2) 0.42408(17) 0.0464(8) Uani 1 1 d .
C10 C -0.0540(2) 0.2562(3) 0.6055(2) 0.0656(11) Uani 1 1 d .
H10 H -0.0102 0.2490 0.6122 0.079 Uiso 1 1 calc R
C11 C -0.0592(3) 0.3513(4) 0.6259(3) 0.1019(18) Uani 1 1 d .
H11A H -0.0511 0.3937 0.5999 0.153 Uiso 1 1 calc R
H11B H -0.0285 0.3596 0.6700 0.153 Uiso 1 1 calc R
H11C H -0.1014 0.3608 0.6206 0.153 Uiso 1 1 calc R
C12 C -0.0629(4) 0.1872(4) 0.6487(3) 0.138(3) Uani 1 1 d .
H12A H -0.0309 0.1966 0.6922 0.207 Uiso 1 1 calc R
H12B H -0.0589 0.1273 0.6355 0.207 Uiso 1 1 calc R
H12C H -0.1044 0.1944 0.6454 0.207 Uiso 1 1 calc R
C13 C -0.09745(18) 0.2793(3) 0.37482(17) 0.0530(9) Uani 1 1 d .
H13 H -0.0600 0.3188 0.3948 0.064 Uiso 1 1 calc R
C14 C -0.0767(2) 0.1913(3) 0.3562(2) 0.0785(13) Uani 1 1 d .
H14A H -0.0459 0.1611 0.3941 0.118 Uiso 1 1 calc R
H14B H -0.0580 0.2047 0.3290 0.118 Uiso 1 1 calc R
H14C H -0.1132 0.1530 0.3337 0.118 Uiso 1 1 calc R
C15 C -0.1476(2) 0.3271(4) 0.3147(2) 0.0901(16) Uani 1 1 d .
H15A H -0.1827 0.2869 0.2913 0.135 Uiso 1 1 calc R
H15B H -0.1288 0.3443 0.2882 0.135 Uiso 1 1 calc R
H15C H -0.1626 0.3800 0.3269 0.135 Uiso 1 1 calc R
C16 C 0.16149(15) 0.4151(2) 0.62362(16) 0.0429(8) Uani 1 1 d .
C17 C 0.20647(16) 0.4478(2) 0.60558(18) 0.0497(9) Uani 1 1 d .
C18 C 0.26643(18) 0.4747(3) 0.6540(2) 0.0703(12) Uani 1 1 d .
H18 H 0.2962 0.4978 0.6427 0.084 Uiso 1 1 calc R
C19 C 0.2825(2) 0.4679(3) 0.7174(2) 0.0812(14) Uani 1 1 d .
H19 H 0.3230 0.4849 0.7487 0.097 Uiso 1 1 calc R
C20 C 0.2386(2) 0.4360(3) 0.7346(2) 0.0739(13) Uani 1 1 d .
H20 H 0.2500 0.4308 0.7778 0.089 Uiso 1 1 calc R
C21 C 0.17733(17) 0.4111(3) 0.68868(17) 0.0540(10) Uani 1 1 d .
C22 C 0.19296(17) 0.4498(3) 0.53666(19) 0.0551(10) Uani 1 1 d .
H22 H 0.1469 0.4414 0.5099 0.066 Uiso 1 1 calc R
C23 C 0.2111(2) 0.5394(3) 0.5170(2) 0.0822(14) Uani 1 1 d .
H23A H 0.1908 0.5885 0.5269 0.123 Uiso 1 1 calc R
H23B H 0.1973 0.5388 0.4718 0.123 Uiso 1 1 calc R
H23C H 0.2566 0.5471 0.5399 0.123 Uiso 1 1 calc R
C24 C 0.2268(2) 0.3715(3) 0.5224(2) 0.0776(13) Uani 1 1 d .
H24A H 0.2721 0.3794 0.5466 0.116 Uiso 1 1 calc R
H24B H 0.2144 0.3707 0.4776 0.116 Uiso 1 1 calc R
H24C H 0.2149 0.3154 0.5342 0.116 Uiso 1 1 calc R
C25 C 0.1287(2) 0.3797(3) 0.7087(2) 0.0693(12) Uani 1 1 d .
H25 H 0.0865 0.3910 0.6723 0.083 Uiso 1 1 calc R
C26 C 0.1332(3) 0.2788(4) 0.7212(3) 0.1072(19) Uani 1 1 d .
H26A H 0.1286 0.2471 0.6839 0.161 Uiso 1 1 calc R
H26B H 0.0999 0.2606 0.7309 0.161 Uiso 1 1 calc R
H26C H 0.1740 0.2648 0.7568 0.161 Uiso 1 1 calc R
C27 C 0.1315(3) 0.4320(5) 0.7658(3) 0.126(2) Uani 1 1 d .
H27A H 0.1682 0.4132 0.8043 0.188 Uiso 1 1 calc R
H27B H 0.0936 0.4200 0.7694 0.188 Uiso 1 1 calc R
H27C H 0.1343 0.4955 0.7595 0.188 Uiso 1 1 calc R
C28 C 0.0349(3) 0.0740(4) 0.5684(4) 0.137(3) Uani 1 1 d .
H28A H 0.0234 0.0118 0.5684 0.206 Uiso 1 1 calc R
H28B H -0.0031 0.1094 0.5453 0.206 Uiso 1 1 calc R
H28C H 0.0576 0.0954 0.6117 0.206 Uiso 1 1 calc R
C29 C 0.1353(3) 0.0325(5) 0.5798(4) 0.1398(18) Uani 1 1 d U
H29A H 0.1452 0.0385 0.6243 0.168 Uiso 1 1 calc R
H29B H 0.1290 -0.0313 0.5691 0.168 Uiso 1 1 calc R
C30 C 0.1843(4) 0.0615(5) 0.5734(4) 0.1398(18) Uani 1 1 d U
H30A H 0.1772 0.0458 0.5308 0.168 Uiso 1 1 calc R
H30B H 0.2221 0.0293 0.6037 0.168 Uiso 1 1 calc R
C31 C 0.2380(3) 0.1794(4) 0.6447(3) 0.113(2) Uani 1 1 d .
H31A H 0.2187 0.1672 0.6715 0.170 Uiso 1 1 calc R
H31B H 0.2469 0.2428 0.6459 0.170 Uiso 1 1 calc R
H31C H 0.2771 0.1459 0.6600 0.170 Uiso 1 1 calc R
C32 C 0.0695(4) 0.0657(5) 0.3627(5) 0.200(5) Uani 1 1 d .
H32A H 0.0954 0.0404 0.3456 0.300 Uiso 1 1 calc R
H32B H 0.0260 0.0694 0.3296 0.300 Uiso 1 1 calc R
H32C H 0.0718 0.0279 0.3967 0.300 Uiso 1 1 calc R
C33 C 0.0921(5) 0.2043(6) 0.3397(4) 0.167(4) Uani 1 1 d .
H33A H 0.0585 0.1823 0.2993 0.200 Uiso 1 1 calc R
H33B H 0.1322 0.1928 0.3394 0.200 Uiso 1 1 calc R
C34 C 0.0853(4) 0.2965(5) 0.3399(3) 0.126(2) Uani 1 1 d .
H34A H 0.1273 0.3232 0.3555 0.151 Uiso 1 1 calc R
H34B H 0.0599 0.3159 0.2959 0.151 Uiso 1 1 calc R
C35 C 0.0379(3) 0.4202(4) 0.3649(3) 0.117(2) Uani 1 1 d .
H35A H 0.0726 0.4593 0.3711 0.175 Uiso 1 1 calc R
H35B H 0.0231 0.4357 0.3950 0.175 Uiso 1 1 calc R
H35C H 0.0037 0.4272 0.3222 0.175 Uiso 1 1 calc R

loop_
_atom_site_aniso_label
_atom_site_aniso_U_11
_atom_site_aniso_U_22
_atom_site_aniso_U_33
_atom_site_aniso_U_23
_atom_site_aniso_U_13
_atom_site_aniso_U_12
K1 0.0805(6) 0.0586(5) 0.0649(6) 0.0002(4) 0.0435(5) 0.0082(5)
O1 0.1164(16) 0.1158(16) 0.1259(16) 0.0059(10) 0.0575(10) 0.0009(10)
O2 0.104(3) 0.079(2) 0.088(3) 0.0093(19) 0.030(2) 0.012(2)
O3 0.124(3) 0.101(3) 0.123(3) -0.014(3) 0.071(3) -0.001(2)
O4 0.161(4) 0.091(3) 0.118(3) 0.029(2) 0.096(3) 0.026(3)
N1 0.0413(15) 0.0358(15) 0.0449(17) 0.0060(12) 0.0183(13) -0.0009(12)
N2 0.0407(15) 0.0393(15) 0.0424(16) 0.0086(12) 0.0169(13) -0.0008(12)
C1 0.0377(17) 0.0361(16) 0.0312(16) 0.0010(13) 0.0193(14) -0.0015(14)
C2 0.0359(16) 0.0365(17) 0.0331(17) 0.0025(13) 0.0180(14) 0.0009(13)
C3 0.0347(16) 0.0381(17) 0.0379(18) -0.0013(14) 0.0179(14) -0.0049(14)
C4 0.0441(18) 0.0312(17) 0.051(2) 0.0012(15) 0.0254(17) -0.0016(14)
C5 0.065(2) 0.0407(19) 0.063(2) -0.0026(18) 0.042(2) -0.0067(18)
C6 0.079(3) 0.058(3) 0.090(4) -0.006(2) 0.060(3) -0.020(2)
C7 0.060(3) 0.066(3) 0.106(4) -0.014(3) 0.048(3) -0.024(2)
C8 0.052(2) 0.062(3) 0.066(3) -0.012(2) 0.022(2) -0.0145(19)
C9 0.0471(19) 0.0381(18) 0.054(2) -0.0023(16) 0.0237(17) -0.0048(15)
C10 0.089(3) 0.064(3) 0.059(3) 0.001(2) 0.047(2) -0.006(2)
C11 0.132(5) 0.097(4) 0.080(4) -0.026(3) 0.053(4) 0.000(4)
C12 0.212(8) 0.128(5) 0.087(4) 0.019(4) 0.082(5) -0.041(5)
C13 0.056(2) 0.055(2) 0.044(2) -0.0030(17) 0.0213(18) -0.0091(18)
C14 0.089(3) 0.075(3) 0.086(3) -0.018(3) 0.052(3) -0.012(3)
C15 0.095(4) 0.105(4) 0.057(3) 0.016(3) 0.025(3) 0.003(3)
C16 0.0387(18) 0.0403(18) 0.044(2) 0.0030(15) 0.0154(16) 0.0042(15)
C17 0.0415(19) 0.048(2) 0.057(2) 0.0046(17) 0.0207(18) 0.0025(16)
C18 0.041(2) 0.082(3) 0.078(3) 0.006(3) 0.020(2) -0.006(2)
C19 0.049(2) 0.101(4) 0.064(3) 0.000(3) 0.002(2) -0.010(2)
C20 0.064(3) 0.094(3) 0.044(2) 0.003(2) 0.009(2) 0.000(2)
C21 0.052(2) 0.058(2) 0.044(2) 0.0069(18) 0.0158(18) 0.0043(18)
C22 0.046(2) 0.063(2) 0.062(2) 0.006(2) 0.0299(19) -0.0012(18)
C23 0.088(3) 0.077(3) 0.097(4) 0.019(3) 0.057(3) -0.004(3)
C24 0.074(3) 0.083(3) 0.089(3) -0.003(3) 0.050(3) 0.005(2)
C25 0.070(3) 0.090(3) 0.046(2) 0.011(2) 0.026(2) -0.006(2)
C26 0.102(4) 0.103(4) 0.113(5) 0.035(4) 0.048(4) -0.011(3)
C27 0.156(6) 0.158(6) 0.098(5) -0.017(4) 0.089(4) -0.026(5)
C28 0.139(6) 0.095(5) 0.212(8) 0.020(5) 0.111(6) 0.016(4)
C29 0.1391(19) 0.1388(19) 0.1417(19) 0.0016(7) 0.0664(11) 0.0010(7)
C30 0.1391(19) 0.1388(19) 0.1417(19) 0.0016(7) 0.0664(11) 0.0010(7)
C31 0.094(4) 0.138(5) 0.088(4) 0.002(4) 0.027(3) 0.002(4)
C32 0.166(7) 0.123(6) 0.362(14) -0.123(8) 0.167(9) -0.052(5)
C33 0.275(11) 0.150(7) 0.145(7) 0.059(6) 0.157(8) 0.103(7)
C34 0.176(7) 0.130(6) 0.124(6) -0.009(5) 0.114(5) -0.023(5)
C35 0.164(6) 0.081(4) 0.112(5) 0.014(3) 0.070(5) -0.011(4)

loop_
_atom_type_symbol
_atom_type_description
_atom_type_scat_dispersion_real
_atom_type_scat_dispersion_imag
_atom_type_scat_source
C C 0.0033 0.0016 'International Tables Vol C Tables 4.2.6.8 and 6.1.1.4'
H H 0.0000 0.0000 'International Tables Vol C Tables 4.2.6.8 and 6.1.1.4'
N N 0.0061 0.0033 'International Tables Vol C Tables 4.2.6.8 and 6.1.1.4'
O O 0.0106 0.0060 'International Tables Vol C Tables 4.2.6.8 and 6.1.1.4'
K K 0.2009 0.2494 'International Tables Vol C Tables 4.2.6.8 and 6.1.1.4'

loop_
_geom_angle_atom_site_label_1
_geom_angle_atom_site_label_2
_geom_angle_atom_site_label_3
_geom_angle
_geom_angle_site_symmetry_1
O1 K1 N2 109.15(12) .
O1 K1 O4 142.89(13) .
N2 K1 O4 106.95(12) .
O1 K1 N1 89.09(12) .
N2 K1 N1 57.42(8) .
O4 K1 N1 103.35(11) .
O1 K1 O3 88.87(14) .
N2 K1 O3 158.52(11) .
O4 K1 O3 58.19(13) .
N1 K1 O3 137.01(11) .
O1 K1 O2 58.77(12) .
N2 K1 O2 89.94(10) .
O4 K1 O2 129.86(12) .
N1 K1 O2 124.81(11) .
O3 K1 O2 89.68(13) .
O1 K1 C2 122.89(12) .
N2 K1 C2 24.72(7) .
O4 K1 C2 88.39(11) .
N1 K1 C2 45.21(7) .
O3 K1 C2 146.58(11) .
O2 K1 C2 114.56(10) .
O1 K1 C1 112.95(12) .
N2 K1 C1 45.23(8) .
O4 K1 C1 86.91(11) .
N1 K1 C1 24.65(7) .
O3 K1 C1 138.33(11) .
O2 K1 C1 131.92(10) .
C2 K1 C1 24.55(7) .
O1 K1 H1 83.1 .
N2 K1 H1 50.5 .
O4 K1 H1 114.4 .
N1 K1 H1 12.4 .
O3 K1 H1 147.0 .
O2 K1 H1 112.6 .
C2 K1 H1 44.5 .
C1 K1 H1 30.2 .
O1 K1 H2 95.4 .
N2 K1 H2 14.7 .
O4 K1 H2 119.4 .
N1 K1 H2 49.7 .
O3 K1 H2 172.3 .
O2 K1 H2 87.1 .
C2 K1 H2 31.9 .
C1 K1 H2 45.0 .
H1 K1 H2 40.3 .
C28 O1 C29 107.6(5) .
C28 O1 K1 119.0(4) .
C29 O1 K1 117.8(4) .
C31 O2 C30 115.0(5) .
C31 O2 K1 128.4(3) .
C30 O2 K1 107.0(4) .
C33 O3 C32 109.9(7) .
C33 O3 K1 115.9(4) .
C32 O3 K1 128.3(5) .
C34 O4 C35 120.2(5) .
C34 O4 K1 118.1(4) .
C35 O4 K1 118.7(3) .
C4 N1 C1 120.4(3) .
C4 N1 K1 126.8(2) .
C1 N1 K1 98.72(18) .
C4 N1 H1 120.2 .
C1 N1 H1 106.6 .
K1 N1 H1 74.3 .
C2 N2 C16 120.7(3) .
C2 N2 K1 100.13(19) .
C16 N2 K1 126.0(2) .
C2 N2 H2 107.1 .
C16 N2 H2 112.9 .
K1 N2 H2 83.1 .
C3 C1 N1 125.0(3) 5_566
C3 C1 C2 118.1(3) 5_566
N1 C1 C2 116.9(3) .
C3 C1 K1 140.6(2) 5_566
N1 C1 K1 56.63(15) .
C2 C1 K1 77.17(18) .
C3 C2 N2 124.3(3) .
C3 C2 C1 119.1(3) .
N2 C2 C1 116.6(3) .
C3 C2 K1 140.0(2) .
N2 C2 K1 55.15(16) .
C1 C2 K1 78.28(18) .
C1 C3 C2 122.9(3) 5_566
C1 C3 H3 118.6 5_566
C2 C3 H3 118.6 .
N1 C4 C9 121.2(3) .
N1 C4 C5 120.3(3) .
C9 C4 C5 118.4(3) .
C6 C5 C4 119.8(4) .
C6 C5 C10 120.4(4) .
C4 C5 C10 119.7(3) .
C7 C6 C5 121.4(4) .
C7 C6 H6 119.3 .
C5 C6 H6 119.3 .
C8 C7 C6 119.3(4) .
C8 C7 H7 120.4 .
C6 C7 H7 120.4 .
C7 C8 C9 121.5(4) .
C7 C8 H8 119.3 .
C9 C8 H8 119.3 .
C8 C9 C4 119.5(3) .
C8 C9 C13 119.6(3) .
C4 C9 C13 120.9(3) .
C11 C10 C5 110.4(4) .
C11 C10 C12 110.5(4) .
C5 C10 C12 115.1(4) .
C11 C10 H10 106.8 .
C5 C10 H10 106.8 .
C12 C10 H10 106.8 .
C10 C11 H11A 109.5 .
C10 C11 H11B 109.5 .
H11A C11 H11B 109.5 .
C10 C11 H11C 109.5 .
H11A C11 H11C 109.5 .
H11B C11 H11C 109.5 .
C10 C12 H12A 109.5 .
C10 C12 H12B 109.5 .
H12A C12 H12B 109.5 .
C10 C12 H12C 109.5 .
H12A C12 H12C 109.5 .
H12B C12 H12C 109.5 .
C9 C13 C14 109.7(3) .
C9 C13 C15 113.9(3) .
C14 C13 C15 109.8(4) .
C9 C13 H13 107.7 .
C14 C13 H13 107.7 .
C15 C13 H13 107.7 .
C13 C14 H14A 109.5 .
C13 C14 H14B 109.5 .
H14A C14 H14B 109.5 .
C13 C14 H14C 109.5 .
H14A C14 H14C 109.5 .
H14B C14 H14C 109.5 .
C13 C15 H15A 109.5 .
C13 C15 H15B 109.5 .
H15A C15 H15B 109.5 .
C13 C15 H15C 109.5 .
H15A C15 H15C 109.5 .
H15B C15 H15C 109.5 .
C21 C16 C17 119.9(3) .
C21 C16 N2 119.7(3) .
C17 C16 N2 120.4(3) .
C18 C17 C16 118.2(4) .
C18 C17 C22 119.7(3) .
C16 C17 C22 122.0(3) .
C19 C18 C17 121.8(4) .
C19 C18 H18 119.1 .
C17 C18 H18 119.1 .
C18 C19 C20 119.7(4) .
C18 C19 H19 120.2 .
C20 C19 H19 120.2 .
C19 C20 C21 121.3(4) .
C19 C20 H20 119.3 .
C21 C20 H20 119.3 .
C20 C21 C16 119.0(4) .
C20 C21 C25 120.5(4) .
C16 C21 C25 120.5(3) .
C17 C22 C23 113.6(4) .
C17 C22 C24 110.9(3) .
C23 C22 C24 109.6(3) .
C17 C22 H22 107.5 .
C23 C22 H22 107.5 .
C24 C22 H22 107.5 .
C22 C23 H23A 109.5 .
C22 C23 H23B 109.5 .
H23A C23 H23B 109.5 .
C22 C23 H23C 109.5 .
H23A C23 H23C 109.5 .
H23B C23 H23C 109.5 .
C22 C24 H24A 109.5 .
C22 C24 H24B 109.5 .
H24A C24 H24B 109.5 .
C22 C24 H24C 109.5 .
H24A C24 H24C 109.5 .
H24B C24 H24C 109.5 .
C21 C25 C26 111.7(4) .
C21 C25 C27 113.6(4) .
C26 C25 C27 110.8(4) .
C21 C25 H25 106.8 .
C26 C25 H25 106.8 .
C27 C25 H25 106.8 .
C25 C26 H26A 109.5 .
C25 C26 H26B 109.5 .
H26A C26 H26B 109.5 .
C25 C26 H26C 109.5 .
H26A C26 H26C 109.5 .
H26B C26 H26C 109.5 .
C25 C27 H27A 109.5 .
C25 C27 H27B 109.5 .
H27A C27 H27B 109.5 .
C25 C27 H27C 109.5 .
H27A C27 H27C 109.5 .
H27B C27 H27C 109.5 .
O1 C28 H28A 109.5 .
O1 C28 H28B 109.5 .
H28A C28 H28B 109.5 .
O1 C28 H28C 109.5 .
H28A C28 H28C 109.5 .
H28B C28 H28C 109.5 .
C30 C29 O1 113.9(7) .
C30 C29 H29A 108.8 .
O1 C29 H29A 108.8 .
C30 C29 H29B 108.8 .
O1 C29 H29B 108.8 .
H29A C29 H29B 107.7 .
C29 C30 O2 115.9(7) .
C29 C30 H30A 108.3 .
O2 C30 H30A 108.3 .
C29 C30 H30B 108.3 .
O2 C30 H30B 108.3 .
H30A C30 H30B 107.4 .
O2 C31 H31A 109.5 .
O2 C31 H31B 109.5 .
H31A C31 H31B 109.5 .
O2 C31 H31C 109.5 .
H31A C31 H31C 109.5 .
H31B C31 H31C 109.5 .
O3 C32 H32A 109.5 .
O3 C32 H32B 109.5 .
H32A C32 H32B 109.5 .
O3 C32 H32C 109.5 .
H32A C32 H32C 109.5 .
H32B C32 H32C 109.5 .
O3 C33 C34 121.1(6) .
O3 C33 H33A 107.0 .
C34 C33 H33A 107.0 .
O3 C33 H33B 107.0 .
C34 C33 H33B 107.0 .
H33A C33 H33B 106.8 .
O4 C34 C33 118.6(6) .
O4 C34 H34A 107.7 .
C33 C34 H34A 107.7 .
O4 C34 H34B 107.7 .
C33 C34 H34B 107.7 .
H34A C34 H34B 107.1 .
O4 C35 H35A 109.5 .
O4 C35 H35B 109.5 .
H35A C35 H35B 109.5 .
O4 C35 H35C 109.5 .
H35A C35 H35C 109.5 .
H35B C35 H35C 109.5 .

loop_
_geom_bond_atom_site_label_1
_geom_bond_atom_site_label_2
_geom_bond_distance
_geom_bond_site_symmetry_2
K1 O1 2.769(5) .
K1 N2 2.777(3) .
K1 O4 2.781(4) .
K1 N1 2.826(3) .
K1 O3 2.889(4) .
K1 O2 2.930(4) .
K1 C2 3.331(4) .
K1 C1 3.345(3) .
K1 H1 2.7251 .
K1 H2 2.7835 .
O1 C28 1.410(7) .
O1 C29 1.505(7) .
O2 C31 1.387(6) .
O2 C30 1.392(7) .
O3 C33 1.359(7) .
O3 C32 1.392(7) .
O4 C34 1.355(7) .
O4 C35 1.373(6) .
N1 C4 1.411(4) .
N1 C1 1.412(4) .
N1 H1 0.6077 .
N2 C2 1.415(4) .
N2 C16 1.422(4) .
N2 H2 0.7137 .
C1 C3 1.400(4) 5_566
C1 C2 1.419(4) .
C2 C3 1.404(4) .
C3 C1 1.400(4) 5_566
C3 H3 0.9300 .
C4 C9 1.413(5) .
C4 C5 1.414(5) .
C5 C6 1.391(5) .
C5 C10 1.515(6) .
C6 C7 1.377(6) .
C6 H6 0.9300 .
C7 C8 1.377(6) .
C7 H7 0.9300 .
C8 C9 1.398(5) .
C8 H8 0.9300 .
C9 C13 1.512(5) .
C10 C11 1.512(6) .
C10 C12 1.529(6) .
C10 H10 0.9800 .
C11 H11A 0.9600 .
C11 H11B 0.9600 .
C11 H11C 0.9600 .
C12 H12A 0.9600 .
C12 H12B 0.9600 .
C12 H12C 0.9600 .
C13 C14 1.529(6) .
C13 C15 1.532(5) .
C13 H13 0.9800 .
C14 H14A 0.9600 .
C14 H14B 0.9600 .
C14 H14C 0.9600 .
C15 H15A 0.9600 .
C15 H15B 0.9600 .
C15 H15C 0.9600 .
C16 C21 1.405(5) .
C16 C17 1.411(5) .
C17 C18 1.401(5) .
C17 C22 1.509(5) .
C18 C19 1.369(6) .
C18 H18 0.9300 .
C19 C20 1.370(6) .
C19 H19 0.9300 .
C20 C21 1.395(5) .
C20 H20 0.9300 .
C21 C25 1.514(6) .
C22 C23 1.533(5) .
C22 C24 1.536(5) .
C22 H22 0.9800 .
C23 H23A 0.9600 .
C23 H23B 0.9600 .
C23 H23C 0.9600 .
C24 H24A 0.9600 .
C24 H24B 0.9600 .
C24 H24C 0.9600 .
C25 C26 1.516(7) .
C25 C27 1.535(7) .
C25 H25 0.9800 .
C26 H26A 0.9600 .
C26 H26B 0.9600 .
C26 H26C 0.9600 .
C27 H27A 0.9600 .
C27 H27B 0.9600 .
C27 H27C 0.9600 .
C28 H28A 0.9600 .
C28 H28B 0.9600 .
C28 H28C 0.9600 .
C29 C30 1.316(8) .
C29 H29A 0.9700 .
C29 H29B 0.9700 .
C30 H30A 0.9700 .
C30 H30B 0.9700 .
C31 H31A 0.9600 .
C31 H31B 0.9600 .
C31 H31C 0.9600 .
C32 H32A 0.9600 .
C32 H32B 0.9600 .
C32 H32C 0.9600 .
C33 C34 1.375(9) .
C33 H33A 0.9700 .
C33 H33B 0.9700 .
C34 H34A 0.9700 .
C34 H34B 0.9700 .
C35 H35A 0.9600 .
C35 H35B 0.9600 .
C35 H35C 0.9600 .
